data_1568476
loop_
_publ_author_name
'Zapf, Ludwig'
'Riethmann, Melanie'
'F\"ohrenbacher, Steffen A.'
'Finze, Maik'
'Radius, Udo'

_publ_section_title
;
 An easy-to-perform evaluation of steric properties of Lewis acids
;
_journal_issue 9
_journal_name_full 'Chemical Science'
_journal_page_first 2275
_journal_page_last 2288
_journal_paper_doi 10.1039/D3SC00037K
_journal_volume 14
_journal_year 2023
_chemical_formula_moiety 'C36 H30 B P'
_chemical_formula_sum 'C36 H30 B P'
_chemical_formula_weight 504.38
_space_group_crystal_system hexagonal
_space_group_IT_number 185
_space_group_name_Hall 'P 6c -2'
_space_group_name_H-M_alt 'P 63 c m'
_atom_sites_solution_hydrogens geom
_atom_sites_solution_primary dual
_atom_sites_solution_secondary difmap
_audit_creation_method SHELXL-2018/3
_audit_update_record
;
2022-12-21 deposited with the CCDC.	2023-02-06 downloaded from the CCDC.
;
_cell_angle_alpha 90
_cell_angle_beta 90
_cell_angle_gamma 120
_cell_formula_units_Z 1
_cell_length_a 9.8279(7)
_cell_length_b 9.8279(7)
_cell_length_c 8.0179(9)
_cell_measurement_reflns_used 1054
_cell_measurement_temperature 100(2)
_cell_measurement_theta_max 70.7590
_cell_measurement_theta_min 5.1980
_cell_volume 670.68(10)
_computing_cell_refinement 'CrysAlisPro 1.171.40.45a (Rigaku OD, 2019)'
_computing_data_collection 'CrysAlisPro 1.171.40.45a (Rigaku OD, 2019)'
_computing_data_reduction 'CrysAlisPro 1.171.40.45a (Rigaku OD, 2019)'
_computing_molecular_graphics 'SHELXL-2018/3 (Sheldrick, 2018)'
_computing_publication_material 'SHELXL-2018/3 (Sheldrick, 2018)'
_computing_structure_refinement 'SHELXL-2018/3 (Sheldrick, 2018)'
_computing_structure_solution 'SHELXT 2014/5 (Sheldrick, 2014)'
_diffrn_ambient_environment N~2~
_diffrn_ambient_temperature 99.97(12)
_diffrn_detector 'Hybrid Pixel Array Detector'
_diffrn_detector_area_resol_mean 10.0000
_diffrn_detector_type 'HyPix-Arc 150'
_diffrn_measured_fraction_theta_full 1.000
_diffrn_measured_fraction_theta_max 1.000
_diffrn_measurement_device 'four-circle diffractometer'
_diffrn_measurement_device_type 'XtaLAB Synergy R, HyPix-Arc 150'
_diffrn_radiation_monochromator mirror
_diffrn_radiation_probe x-ray
_diffrn_radiation_type 'Cu K\a'
_diffrn_radiation_wavelength 1.54184
_diffrn_reflns_av_R_equivalents 0.0405
_diffrn_reflns_av_unetI/netI 0.0217
_diffrn_reflns_Laue_measured_fraction_full 1.000
_diffrn_reflns_Laue_measured_fraction_max 1.000
_diffrn_reflns_limit_h_max 12
_diffrn_reflns_limit_h_min -11
_diffrn_reflns_limit_k_max 12
_diffrn_reflns_limit_k_min -11
_diffrn_reflns_limit_l_max 10
_diffrn_reflns_limit_l_min -9
_diffrn_reflns_number 4248
_diffrn_reflns_point_group_measured_fraction_full 0.986
_diffrn_reflns_point_group_measured_fraction_max 0.971
_diffrn_reflns_theta_full 72.000
_diffrn_reflns_theta_max 74.962
_diffrn_reflns_theta_min 5.197
_diffrn_source 'Rotating-anode X-ray tube'
_diffrn_source_type 'PhotonJet R (Cu) X-ray Source'
_exptl_absorpt_coefficient_mu 1.070
_exptl_absorpt_correction_T_max 1.000
_exptl_absorpt_correction_T_min 0.739
_exptl_absorpt_correction_type gaussian
_exptl_absorpt_process_details
;
CrysAlisPro 1.171.41.112a (Rigaku Oxford Diffraction, 2021)
Numerical absorption correction based on gaussian integration over
a multifaceted crystal model
Empirical absorption correction using spherical harmonics,
implemented in SCALE3 ABSPACK scaling algorithm.
;
_exptl_crystal_colour 'clear colourless'
_exptl_crystal_density_diffrn 1.249
_exptl_crystal_description needle
_exptl_crystal_F_000 266
_exptl_crystal_size_max 0.214
_exptl_crystal_size_mid 0.032
_exptl_crystal_size_min 0.028
_refine_diff_density_max 0.080
_refine_diff_density_min -0.208
_refine_diff_density_rms 0.023
_refine_ls_abs_structure_details
;
 Flack x determined using 126 quotients [(I+)-(I-)]/[(I+)+(I-)]
 (Parsons, Flack and Wagner, Acta Cryst. B69 (2013) 249-259).
;
_refine_ls_abs_structure_Flack 0.4(2)
_refine_ls_extinction_method none
_refine_ls_goodness_of_fit_ref 1.107
_refine_ls_hydrogen_treatment constr
_refine_ls_matrix_type full
_refine_ls_number_parameters 116
_refine_ls_number_reflns 500
_refine_ls_number_restraints 327
_refine_ls_restrained_S_all 0.896
_refine_ls_R_factor_all 0.0693
_refine_ls_R_factor_gt 0.0536
_refine_ls_shift/su_max 0.000
_refine_ls_shift/su_mean 0.000
_refine_ls_structure_factor_coef Fsqd
_refine_ls_weighting_details 'w=1/[\s^2^(Fo^2^)+(0.0796P)^2^+0.0880P] where P=(Fo^2^+2Fc^2^)/3'
_refine_ls_weighting_scheme calc
_refine_ls_wR_factor_gt 0.1434
_refine_ls_wR_factor_ref 0.1562
_reflns_Friedel_coverage 0.792
_reflns_Friedel_fraction_full 0.968
_reflns_Friedel_fraction_max 0.936
_reflns_number_gt 384
_reflns_number_total 500
_reflns_threshold_expression 'I > 2\s(I)'
_cod_data_source_file d3sc00037k3.cif
_cod_data_source_block LuZaPB_1_a
_cod_depositor_comments 'Adding full bibliography for 1568476.cif.'
_cod_original_cell_volume 670.68(12)
_cod_database_code 1568476
_shelx_shelxl_version_number 2018/3
_shelx_space_group_comment
;
The symmetry employed for this shelxl refinement is uniquely defined
by the following loop, which should always be used as a source of
symmetry information in preference to the above space-group names.
They are only intended as comments.
;
_oxdiff_exptl_absorpt_empirical_full_min 0.802
_oxdiff_exptl_absorpt_empirical_full_max 1.396
_oxdiff_exptl_absorpt_empirical_details
;
Empirical correction (ABSPACK) includes:
- Absorption correction using spherical harmonics
- Frame scaling
;

loop_
_space_group_symop_operation_xyz
'x, y, z'
'-y, x-y, z'
'-x+y, -x, z'
'-x, -y, z+1/2'
'y, -x+y, z+1/2'
'x-y, x, z+1/2'
'-y, -x, z+1/2'
'-x+y, y, z+1/2'
'x, x-y, z+1/2'
'y, x, z'
'x-y, -y, z'
'-x, -x+y, z'

loop_
_atom_site_label
_atom_site_type_symbol
_atom_site_fract_x
_atom_site_fract_y
_atom_site_fract_z
_atom_site_U_iso_or_equiv
_atom_site_adp_type
_atom_site_occupancy
_atom_site_site_symmetry_order
_atom_site_calc_flag
_atom_site_refinement_flags_posn
_atom_site_refinement_flags_adp
_atom_site_refinement_flags_occupancy
_atom_site_disorder_assembly
_atom_site_disorder_group
B1 B 0.000000 0.000000 0.322(2) 0.0465(12) Uani 0.255(6) 6 d DS TU P . .
B11 B 0.000000 0.000000 -0.004(2) 0.0465(12) Uani 0.245(6) 6 d DS TU P A .
P1 P 0.000000 0.000000 0.2621(13) 0.0465(12) Uani 0.245(6) 6 d DS TU P . .
P11 P 0.000000 0.000000 0.0561(12) 0.0465(12) Uani 0.255(6) 6 d DS TU P A .
C1_3 C 0.164(2) 0.168(2) 0.3533(17) 0.054(3) Uani 0.255(6) 1 d D U P A -2
C2_3 C 0.212(2) 0.322(2) 0.304(2) 0.054(4) Uani 0.255(6) 1 d D U P A -2
H2_3 H 0.150067 0.341228 0.227918 0.064 Uiso 0.255(6) 1 calc R U P A -2
C3_3 C 0.350(2) 0.445(2) 0.365(3) 0.057(4) Uani 0.255(6) 1 d D U P A -2
H3_3 H 0.381350 0.548774 0.328466 0.068 Uiso 0.255(6) 1 calc R U P A -2
C4_3 C 0.445(2) 0.425(2) 0.478(2) 0.060(4) Uani 0.255(6) 1 d D U P A -2
H4_3 H 0.537950 0.512059 0.520058 0.073 Uiso 0.255(6) 1 calc R U P A -2
C5_3 C 0.399(2) 0.274(2) 0.526(3) 0.063(4) Uani 0.255(6) 1 d D U P A -2
H5_3 H 0.462852 0.255361 0.601536 0.075 Uiso 0.255(6) 1 calc R U P A -2
C6_3 C 0.261(3) 0.150(2) 0.466(3) 0.060(4) Uani 0.255(6) 1 d D U P A -2
H6_3 H 0.230436 0.046719 0.503418 0.072 Uiso 0.255(6) 1 calc R U P A -2
C1_1 C 0.167(2) 0.164(2) 0.4513(19) 0.051(3) Uani 0.245(6) 1 d D U P A -1
C2_1 C 0.277(2) 0.156(2) 0.348(2) 0.049(3) Uani 0.245(6) 1 d D U P A -1
H2_1 H 0.260833 0.057284 0.309850 0.059 Uiso 0.245(6) 1 calc R U P A -1
C3_1 C 0.410(2) 0.294(2) 0.303(3) 0.058(4) Uani 0.245(6) 1 d D U P A -1
H3_1 H 0.483607 0.289381 0.229827 0.070 Uiso 0.245(6) 1 calc R U P A -1
C4_1 C 0.438(3) 0.439(2) 0.360(2) 0.060(3) Uani 0.245(6) 1 d D U P A -1
H4_1 H 0.532865 0.531405 0.331911 0.072 Uiso 0.245(6) 1 calc R U P A -1
C5_1 C 0.327(2) 0.447(2) 0.460(3) 0.052(3) Uani 0.245(6) 1 d D U P A -1
H5_1 H 0.343506 0.546125 0.498144 0.063 Uiso 0.245(6) 1 calc R U P A -1
C6_1 C 0.191(2) 0.309(2) 0.503(3) 0.051(4) Uani 0.245(6) 1 d D U P A -1
H6_1 H 0.114025 0.314443 0.569808 0.061 Uiso 0.245(6) 1 calc R U P A -1

loop_
_atom_site_aniso_label
_atom_site_aniso_U_11
_atom_site_aniso_U_22
_atom_site_aniso_U_33
_atom_site_aniso_U_23
_atom_site_aniso_U_13
_atom_site_aniso_U_12
B1 0.0450(12) 0.0450(12) 0.050(3) 0.000 0.000 0.0225(6)
B11 0.0450(12) 0.0450(12) 0.050(3) 0.000 0.000 0.0225(6)
P1 0.0450(12) 0.0450(12) 0.050(3) 0.000 0.000 0.0225(6)
P11 0.0450(12) 0.0450(12) 0.050(3) 0.000 0.000 0.0225(6)
C1_3 0.048(7) 0.048(7) 0.059(6) -0.001(7) -0.004(7) 0.019(5)
C2_3 0.047(7) 0.045(7) 0.063(7) -0.005(6) -0.007(6) 0.018(5)
C3_3 0.049(6) 0.044(6) 0.070(7) 0.001(6) -0.010(7) 0.017(5)
C4_3 0.049(7) 0.052(7) 0.069(7) -0.001(6) -0.015(6) 0.017(5)
C5_3 0.052(7) 0.051(7) 0.071(8) -0.002(6) -0.014(6) 0.016(6)
C6_3 0.050(7) 0.051(7) 0.065(8) 0.001(6) -0.010(7) 0.014(6)
C1_1 0.042(7) 0.050(7) 0.061(6) 0.002(6) 0.003(6) 0.023(4)
C2_1 0.038(7) 0.051(7) 0.061(7) 0.003(6) 0.001(6) 0.025(5)
C3_1 0.045(7) 0.053(7) 0.065(8) 0.002(7) 0.005(6) 0.017(5)
C4_1 0.048(7) 0.052(7) 0.070(7) 0.004(7) 0.005(7) 0.018(4)
C5_1 0.048(7) 0.047(7) 0.064(7) 0.010(6) 0.003(6) 0.025(5)
C6_1 0.044(7) 0.049(8) 0.059(7) 0.006(7) 0.006(7) 0.023(5)

loop_
_atom_type_symbol
_atom_type_description
_atom_type_scat_dispersion_real
_atom_type_scat_dispersion_imag
_atom_type_scat_source
C C 0.0181 0.0091 'International Tables Vol C Tables 4.2.6.8 and 6.1.1.4'
H H 0.0000 0.0000 'International Tables Vol C Tables 4.2.6.8 and 6.1.1.4'
B B 0.0090 0.0039 'International Tables Vol C Tables 4.2.6.8 and 6.1.1.4'
P P 0.2955 0.4335 'International Tables Vol C Tables 4.2.6.8 and 6.1.1.4'

loop_
_geom_angle_atom_site_label_1
_geom_angle_atom_site_label_2
_geom_angle_atom_site_label_3
_geom_angle
_geom_angle_site_symmetry_1
_geom_angle_site_symmetry_3
_geom_angle_publ_flag
B11 B1 C1_3 81.2(9) 4 . ?
B11 B1 P11 0.000(2) 4 4 ?
C1_3 B1 P11 81.2(9) . 4 ?
B11 B1 C1_1 57.4(7) 4 . ?
P11 B1 C1_1 57.4(7) 4 . ?
B11 B1 P11 180.0 4 . ?
C1_3 B1 P11 98.8(9) . . ?
P11 B1 P11 180.0 4 . ?
C1_1 B1 P11 122.6(7) . . ?
B1 B11 P1 0.000(1) 4_554 4_554 ?
B1 B11 P1 180.0 4_554 . ?
P1 B11 P1 180.0 4_554 . ?
P11 P1 C1_3 114.1(6) . . ?
P11 P1 B11 180.0 . 4 ?
P11 P1 B11 0.0 . . ?
C1_3 P1 B11 114.1(6) . . ?
B11 P1 B11 180.0 4 . ?
P11 P1 C1_1 133.1(4) . . ?
B11 P1 C1_1 46.9(4) 4 . ?
B11 P1 C1_1 133.1(4) . . ?
P11 P1 P11 180.0 . 4 ?
C1_3 P1 P11 65.9(6) . 4 ?
B11 P1 P11 0.000(2) 4 4 ?
B11 P1 P11 180.0 . 4 ?
C1_1 P1 P11 46.9(4) . 4 ?
P1 P11 B1 180.0 . 4_554 ?
P1 P11 B1 0.000(1) . . ?
B1 P11 B1 180.0 4_554 . ?
P1 P11 P1 180.0 . 4_554 ?
B1 P11 P1 0.000(1) 4_554 4_554 ?
B1 P11 P1 180.0 . 4_554 ?
C6_3 C1_3 C2_3 116.2(14) . . ?
C6_3 C1_3 B1 111.0(16) . . ?
C2_3 C1_3 B1 132.3(19) . . ?
C6_3 C1_3 P1 120.3(17) . . ?
C2_3 C1_3 P1 123.1(16) . . ?
B1 C1_3 P1 15.3(6) . . ?
C3_3 C2_3 C1_3 120.4(15) . . ?
C4_3 C3_3 C2_3 122.6(15) . . ?
C5_3 C4_3 C3_3 117.6(13) . . ?
C4_3 C5_3 C6_3 119.9(16) . . ?
C5_3 C6_3 C1_3 123.2(17) . . ?
C6_1 C1_1 C2_1 119.6(14) . . ?
C6_1 C1_1 B1 131(2) . . ?
C2_1 C1_1 B1 89.6(13) . . ?
C6_1 C1_1 P1 129.5(19) . . ?
C2_1 C1_1 P1 82.3(12) . . ?
B1 C1_1 P1 10.4(5) . . ?
C3_1 C2_1 C1_1 118.7(16) . . ?
C2_1 C3_1 C4_1 121.8(15) . . ?
C3_1 C4_1 C5_1 119.7(14) . . ?
C6_1 C5_1 C4_1 118.8(15) . . ?
C5_1 C6_1 C1_1 121.3(15) . . ?

loop_
_geom_bond_atom_site_label_1
_geom_bond_atom_site_label_2
_geom_bond_distance
_geom_bond_site_symmetry_2
_geom_bond_publ_flag
B1 B11 1.40(2) 4 ?
B1 C1_3 1.653(13) . ?
B1 P11 1.880(17) 4 ?
B1 C1_1 1.927(19) . ?
B1 P11 2.129(17) . ?
B11 P1 1.877(17) 4_554 ?
B11 P1 2.132(17) . ?
P1 P11 1.651(8) . ?
P1 C1_3 1.790(13) . ?
P1 C1_1 2.222(18) . ?
P1 P11 2.358(8) 4 ?
C1_3 C6_3 1.39(2) . ?
C1_3 C2_3 1.391(19) . ?
C2_3 C3_3 1.383(17) . ?
C3_3 C4_3 1.379(19) . ?
C4_3 C5_3 1.372(18) . ?
C5_3 C6_3 1.387(16) . ?
C1_1 C6_1 1.39(2) . ?
C1_1 C2_1 1.397(19) . ?
C2_1 C3_1 1.380(17) . ?
C3_1 C4_1 1.39(2) . ?
C4_1 C5_1 1.39(2) . ?
C5_1 C6_1 1.389(18) . ?
